data_7717615
loop_
_publ_author_name
'Varmuzova, Vera'
'Cisarova, Ivana'
'Schulz, Ji\<r\'i'
'Kal\'ikov\'a, Kv\<eta'
'\<St\<epni\<cka, Petr'

_publ_section_title
;
 Pd-catalysed C--H bond functionalisation route to
 1,2-dihydroferroceno[c]isoquinoline and its annellated derivatives and
 the reactivity of these compounds
;
_journal_name_full 'Dalton Transactions'
_journal_paper_doi 10.1039/D4DT03063J
_journal_year 2024
_chemical_formula_moiety 'C11 H13 Fe N O2 S'
_chemical_formula_sum 'C11 H13 Fe N O2 S'
_chemical_formula_weight 279.13
_space_group_crystal_system monoclinic
_space_group_IT_number 14
_space_group_name_Hall '-P 2ybc'
_space_group_name_H-M_alt 'P 1 21/c 1'
_atom_sites_solution_hydrogens mixed
_atom_sites_solution_primary dual
_atom_sites_solution_secondary difmap
_audit_creation_method SHELXL-2014/7
_audit_update_record
;
2024-10-07 deposited with the CCDC.	2024-11-28 downloaded from the CCDC.
;
_cell_angle_alpha 90
_cell_angle_beta 98.1750(10)
_cell_angle_gamma 90
_cell_formula_units_Z 4
_cell_length_a 13.7051(5)
_cell_length_b 7.6440(2)
_cell_length_c 10.7512(4)
_cell_measurement_reflns_used 9902
_cell_measurement_temperature 125(2)
_cell_measurement_theta_max 27.47
_cell_measurement_theta_min 3.00
_cell_volume 1114.87(7)
_computing_cell_refinement 'SAINT V8.40A (Bruker Nano, Inc., 2019)'
_computing_data_collection 'Bruker Instrument Service vV6.2.12'
_computing_data_reduction 'SAINT V8.40A (Bruker Nano, Inc., 2019)'
_computing_molecular_graphics 'PLATON (Spek, 2017)'
_computing_publication_material 'PLATON (Spek, 2017)'
_computing_structure_refinement 'SHELXL-2014 (Sheldrick, 2014)'
_computing_structure_solution 'SHELXT 2014 (Sheldrick, 2014)'
_diffrn_ambient_temperature 125(2)
_diffrn_measured_fraction_theta_full 0.992
_diffrn_measured_fraction_theta_max 0.992
_diffrn_measurement_device_type 'Bruker D8 VENTURE Kappa Duo PHOTON 100 CMOS'
_diffrn_measurement_method '\f and \w scans'
_diffrn_radiation_monochromator 'Quazar Mo multilayer optic'
_diffrn_radiation_source 'I\mS micro-focus sealed tube'
_diffrn_radiation_type MoK\a
_diffrn_radiation_wavelength 0.71073
_diffrn_reflns_av_R_equivalents 0.0196
_diffrn_reflns_av_unetI/netI 0.0135
_diffrn_reflns_Laue_measured_fraction_full 0.992
_diffrn_reflns_Laue_measured_fraction_max 0.992
_diffrn_reflns_limit_h_max 17
_diffrn_reflns_limit_h_min -17
_diffrn_reflns_limit_k_max 9
_diffrn_reflns_limit_k_min -9
_diffrn_reflns_limit_l_max 13
_diffrn_reflns_limit_l_min -13
_diffrn_reflns_number 16058
_diffrn_reflns_point_group_measured_fraction_full 0.992
_diffrn_reflns_point_group_measured_fraction_max 0.992
_diffrn_reflns_theta_full 25.242
_diffrn_reflns_theta_max 27.480
_diffrn_reflns_theta_min 3.003
_exptl_absorpt_coefficient_mu 1.522
_exptl_absorpt_correction_T_max 0.87
_exptl_absorpt_correction_T_min 0.76
_exptl_absorpt_correction_type multi-scan
_exptl_absorpt_process_details 'SADABS-2016/2 - Bruker AXS'
_exptl_crystal_colour orange
_exptl_crystal_density_diffrn 1.663
_exptl_crystal_description prism
_exptl_crystal_F_000 576
_exptl_crystal_size_max 0.37
_exptl_crystal_size_mid 0.23
_exptl_crystal_size_min 0.09
_refine_diff_density_max 0.354
_refine_diff_density_min -0.371
_refine_diff_density_rms 0.050
_refine_ls_extinction_method none
_refine_ls_goodness_of_fit_ref 1.037
_refine_ls_hydrogen_treatment constr
_refine_ls_matrix_type full
_refine_ls_number_parameters 147
_refine_ls_number_reflns 2524
_refine_ls_number_restraints 0
_refine_ls_restrained_S_all 1.037
_refine_ls_R_factor_all 0.0195
_refine_ls_R_factor_gt 0.0190
_refine_ls_shift/su_max 0.002
_refine_ls_shift/su_mean 0.000
_refine_ls_structure_factor_coef Fsqd
_refine_ls_weighting_details 'w=1/[\s^2^(Fo^2^)+(0.0210P)^2^+0.8551P] where P=(Fo^2^+2Fc^2^)/3'
_refine_ls_weighting_scheme calc
_refine_ls_wR_factor_gt 0.0493
_refine_ls_wR_factor_ref 0.0498
_reflns_Friedel_coverage 0.000
_reflns_number_gt 2462
_reflns_number_total 2524
_reflns_threshold_expression 'I > 2\s(I)'
_cod_data_source_file d4dt03063j3.cif
_cod_data_source_block vv52
_cod_original_sg_symbol_H-M 'P 21/c'
_cod_database_code 7717615
_shelx_space_group_comment
;
The symmetry employed for this shelxl refinement is uniquely defined
by the following loop, which should always be used as a source of
symmetry information in preference to the above space-group names.
They are only intended as comments.
;
_shelx_estimated_absorpt_t_min 0.603
_shelx_estimated_absorpt_t_max 0.875

loop_
_space_group_symop_operation_xyz
'x, y, z'
'-x, y+1/2, -z+1/2'
'-x, -y, -z'
'x, -y-1/2, z-1/2'

loop_
_atom_site_label
_atom_site_type_symbol
_atom_site_fract_x
_atom_site_fract_y
_atom_site_fract_z
_atom_site_U_iso_or_equiv
_atom_site_adp_type
_atom_site_occupancy
_atom_site_site_symmetry_order
_atom_site_calc_flag
_atom_site_refinement_flags_posn
_atom_site_refinement_flags_adp
_atom_site_refinement_flags_occupancy
_atom_site_disorder_assembly
_atom_site_disorder_group
Fe Fe 0.17359(2) 0.47810(2) 0.67666(2) 0.01076(6) Uani 1 1 d . . . . .
S S 0.43608(2) 0.83932(4) 0.65598(3) 0.01177(8) Uani 1 1 d . . . . .
O1 O 0.51564(7) 0.87607(13) 0.75545(9) 0.0192(2) Uani 1 1 d . . . . .
O2 O 0.37594(7) 0.98177(12) 0.60321(10) 0.0203(2) Uani 1 1 d . . . . .
N N 0.36419(7) 0.69844(14) 0.71337(9) 0.0124(2) Uani 1 1 d . . . . .
H1N H 0.3962 0.6104 0.7402 0.022(4) Uiso 1 1 d R . . . .
C1 C 0.27236(9) 0.65825(16) 0.63667(11) 0.0124(2) Uani 1 1 d . . . . .
C2 C 0.25620(9) 0.53198(17) 0.53781(12) 0.0147(2) Uani 1 1 d . . . . .
H2 H 0.3046 0.4585 0.5099 0.018 Uiso 1 1 calc R U . . .
C3 C 0.15386(10) 0.53699(18) 0.48891(12) 0.0166(3) Uani 1 1 d . . . . .
H3 H 0.1218 0.4664 0.4227 0.020 Uiso 1 1 calc R U . . .
C4 C 0.10801(9) 0.66642(17) 0.55679(12) 0.0168(3) Uani 1 1 d . . . . .
H4 H 0.0401 0.6969 0.5433 0.020 Uiso 1 1 calc R U . . .
C5 C 0.18138(9) 0.74230(16) 0.64832(12) 0.0147(2) Uani 1 1 d . . . . .
H5 H 0.1714 0.8321 0.7063 0.018 Uiso 1 1 calc R U . . .
C6 C 0.22607(11) 0.3721(2) 0.84777(13) 0.0245(3) Uani 1 1 d . . . . .
H6 H 0.2829 0.4092 0.9025 0.029 Uiso 1 1 calc R U . . .
C7 C 0.22356(11) 0.24404(19) 0.75201(14) 0.0239(3) Uani 1 1 d . . . . .
H7 H 0.2784 0.1802 0.7310 0.029 Uiso 1 1 calc R U . . .
C8 C 0.12462(12) 0.22822(19) 0.69317(13) 0.0250(3) Uani 1 1 d . . . . .
H8 H 0.1016 0.1515 0.6258 0.030 Uiso 1 1 calc R U . . .
C9 C 0.06617(10) 0.3462(2) 0.75196(14) 0.0261(3) Uani 1 1 d . . . . .
H9 H -0.0029 0.3627 0.7310 0.031 Uiso 1 1 calc R U . . .
C10 C 0.12856(12) 0.4352(2) 0.84735(13) 0.0263(3) Uani 1 1 d . . . . .
H10 H 0.1087 0.5221 0.9017 0.032 Uiso 1 1 calc R U . . .
C11 C 0.48633(10) 0.73283(18) 0.53488(13) 0.0204(3) Uani 1 1 d . . . . .
H11A H 0.4332 0.7004 0.4679 0.031 Uiso 1 1 calc R U . . .
H11B H 0.5213 0.6272 0.5682 0.031 Uiso 1 1 calc R U . . .
H11C H 0.5325 0.8115 0.5010 0.031 Uiso 1 1 calc R U . . .

loop_
_atom_site_aniso_label
_atom_site_aniso_U_11
_atom_site_aniso_U_22
_atom_site_aniso_U_33
_atom_site_aniso_U_23
_atom_site_aniso_U_13
_atom_site_aniso_U_12
Fe 0.01035(10) 0.01050(10) 0.01151(10) 0.00072(6) 0.00179(6) -0.00080(6)
S 0.01293(14) 0.01010(14) 0.01238(14) -0.00013(10) 0.00213(10) -0.00232(10)
O1 0.0182(5) 0.0208(5) 0.0173(4) -0.0007(4) -0.0013(4) -0.0082(4)
O2 0.0208(5) 0.0133(4) 0.0268(5) 0.0060(4) 0.0036(4) 0.0010(4)
N 0.0112(5) 0.0121(5) 0.0137(5) 0.0024(4) 0.0009(4) -0.0019(4)
C1 0.0120(5) 0.0121(5) 0.0130(5) 0.0016(4) 0.0020(4) -0.0020(4)
C2 0.0153(6) 0.0162(6) 0.0135(6) -0.0013(4) 0.0050(5) -0.0025(4)
C3 0.0176(6) 0.0203(6) 0.0115(6) 0.0018(5) 0.0003(5) -0.0048(5)
C4 0.0135(6) 0.0174(6) 0.0188(6) 0.0064(5) 0.0002(5) 0.0004(5)
C5 0.0151(6) 0.0113(6) 0.0182(6) 0.0021(4) 0.0037(5) 0.0009(4)
C6 0.0266(7) 0.0254(7) 0.0188(7) 0.0100(5) -0.0064(5) -0.0098(6)
C7 0.0262(7) 0.0176(6) 0.0297(7) 0.0110(6) 0.0097(6) 0.0067(5)
C8 0.0392(8) 0.0157(6) 0.0192(7) 0.0029(5) 0.0007(6) -0.0114(6)
C9 0.0159(6) 0.0331(8) 0.0298(8) 0.0166(6) 0.0049(5) -0.0030(6)
C10 0.0437(9) 0.0205(7) 0.0178(7) 0.0044(5) 0.0156(6) 0.0030(6)
C11 0.0244(7) 0.0191(6) 0.0200(6) -0.0035(5) 0.0115(5) -0.0044(5)

loop_
_atom_type_symbol
_atom_type_description
_atom_type_scat_dispersion_real
_atom_type_scat_dispersion_imag
_atom_type_scat_source
C C 0.0033 0.0016 'International Tables Vol C Tables 4.2.6.8 and 6.1.1.4'
H H 0.0000 0.0000 'International Tables Vol C Tables 4.2.6.8 and 6.1.1.4'
Fe Fe 0.3463 0.8444 'International Tables Vol C Tables 4.2.6.8 and 6.1.1.4'
N N 0.0061 0.0033 'International Tables Vol C Tables 4.2.6.8 and 6.1.1.4'
O O 0.0106 0.0060 'International Tables Vol C Tables 4.2.6.8 and 6.1.1.4'
S S 0.1246 0.1234 'International Tables Vol C Tables 4.2.6.8 and 6.1.1.4'

loop_
_geom_angle_atom_site_label_1
_geom_angle_atom_site_label_2
_geom_angle_atom_site_label_3
_geom_angle
_geom_angle_site_symmetry_1
_geom_angle_site_symmetry_3
_geom_angle_publ_flag
C1 Fe C2 41.23(5) . . ?
C1 Fe C8 153.56(6) . . ?
C2 Fe C8 118.44(6) . . ?
C1 Fe C7 119.00(5) . . ?
C2 Fe C7 106.11(6) . . ?
C8 Fe C7 40.64(6) . . ?
C1 Fe C10 126.70(6) . . ?
C2 Fe C10 163.60(6) . . ?
C8 Fe C10 68.09(6) . . ?
C7 Fe C10 68.30(6) . . ?
C1 Fe C9 164.34(6) . . ?
C2 Fe C9 153.56(6) . . ?
C8 Fe C9 40.50(6) . . ?
C7 Fe C9 68.31(6) . . ?
C10 Fe C9 40.44(6) . . ?
C1 Fe C6 107.51(5) . . ?
C2 Fe C6 125.28(6) . . ?
C8 Fe C6 68.22(6) . . ?
C7 Fe C6 40.60(6) . . ?
C10 Fe C6 40.65(6) . . ?
C9 Fe C6 68.24(6) . . ?
C1 Fe C5 40.98(5) . . ?
C2 Fe C5 69.26(5) . . ?
C8 Fe C5 163.94(6) . . ?
C7 Fe C5 154.39(6) . . ?
C10 Fe C5 108.70(6) . . ?
C9 Fe C5 126.96(6) . . ?
C6 Fe C5 120.36(6) . . ?
C1 Fe C3 68.83(5) . . ?
C2 Fe C3 40.85(5) . . ?
C8 Fe C3 107.00(6) . . ?
C7 Fe C3 124.99(6) . . ?
C10 Fe C3 154.91(6) . . ?
C9 Fe C3 119.81(6) . . ?
C6 Fe C3 162.54(6) . . ?
C5 Fe C3 68.83(5) . . ?
C1 Fe C4 68.59(5) . . ?
C2 Fe C4 68.77(5) . . ?
C8 Fe C4 126.23(6) . . ?
C7 Fe C4 162.96(6) . . ?
C10 Fe C4 121.01(6) . . ?
C9 Fe C4 108.60(5) . . ?
C6 Fe C4 155.43(6) . . ?
C5 Fe C4 40.72(5) . . ?
C3 Fe C4 40.73(5) . . ?
O2 S O1 118.50(6) . . ?
O2 S N 107.80(6) . . ?
O1 S N 106.29(5) . . ?
O2 S C11 108.82(7) . . ?
O1 S C11 107.76(6) . . ?
N S C11 107.14(6) . . ?
C1 N S 116.69(8) . . ?
C1 N H1N 113.7 . . ?
S N H1N 110.3 . . ?
C5 C1 C2 108.97(11) . . ?
C5 C1 N 124.04(11) . . ?
C2 C1 N 127.00(11) . . ?
C5 C1 Fe 70.55(7) . . ?
C2 C1 Fe 70.14(7) . . ?
N C1 Fe 125.64(8) . . ?
C3 C2 C1 107.22(11) . . ?
C3 C2 Fe 69.89(7) . . ?
C1 C2 Fe 68.63(7) . . ?
C3 C2 H2 126.4 . . ?
C1 C2 H2 126.4 . . ?
Fe C2 H2 126.7 . . ?
C2 C3 C4 108.15(11) . . ?
C2 C3 Fe 69.26(7) . . ?
C4 C3 Fe 69.79(7) . . ?
C2 C3 H3 125.9 . . ?
C4 C3 H3 125.9 . . ?
Fe C3 H3 126.6 . . ?
C5 C4 C3 108.43(11) . . ?
C5 C4 Fe 69.46(7) . . ?
C3 C4 Fe 69.48(7) . . ?
C5 C4 H4 125.8 . . ?
C3 C4 H4 125.8 . . ?
Fe C4 H4 126.9 . . ?
C1 C5 C4 107.22(11) . . ?
C1 C5 Fe 68.46(7) . . ?
C4 C5 Fe 69.82(7) . . ?
C1 C5 H5 126.4 . . ?
C4 C5 H5 126.4 . . ?
Fe C5 H5 126.9 . . ?
C7 C6 C10 107.85(13) . . ?
C7 C6 Fe 69.58(8) . . ?
C10 C6 Fe 69.65(8) . . ?
C7 C6 H6 126.1 . . ?
C10 C6 H6 126.1 . . ?
Fe C6 H6 126.3 . . ?
C6 C7 C8 107.81(13) . . ?
C6 C7 Fe 69.82(8) . . ?
C8 C7 Fe 69.64(8) . . ?
C6 C7 H7 126.1 . . ?
C8 C7 H7 126.1 . . ?
Fe C7 H7 126.0 . . ?
C9 C8 C7 108.23(13) . . ?
C9 C8 Fe 69.88(8) . . ?
C7 C8 Fe 69.72(8) . . ?
C9 C8 H8 125.9 . . ?
C7 C8 H8 125.9 . . ?
Fe C8 H8 126.1 . . ?
C10 C9 C8 107.99(13) . . ?
C10 C9 Fe 69.78(8) . . ?
C8 C9 Fe 69.62(8) . . ?
C10 C9 H9 126.0 . . ?
C8 C9 H9 126.0 . . ?
Fe C9 H9 126.2 . . ?
C9 C10 C6 108.11(13) . . ?
C9 C10 Fe 69.78(8) . . ?
C6 C10 Fe 69.71(8) . . ?
C9 C10 H10 125.9 . . ?
C6 C10 H10 125.9 . . ?
Fe C10 H10 126.1 . . ?
S C11 H11A 109.5 . . ?
S C11 H11B 109.5 . . ?
H11A C11 H11B 109.5 . . ?
S C11 H11C 109.5 . . ?
H11A C11 H11C 109.5 . . ?
H11B C11 H11C 109.5 . . ?

loop_
_geom_bond_atom_site_label_1
_geom_bond_atom_site_label_2
_geom_bond_distance
_geom_bond_site_symmetry_2
_geom_bond_publ_flag
Fe C1 2.0197(12) . ?
Fe C2 2.0398(13) . ?
Fe C8 2.0406(14) . ?
Fe C7 2.0417(14) . ?
Fe C10 2.0440(14) . ?
Fe C9 2.0441(14) . ?
Fe C6 2.0448(13) . ?
Fe C5 2.0474(13) . ?
Fe C3 2.0482(13) . ?
Fe C4 2.0522(12) . ?
S O2 1.4332(10) . ?
S O1 1.4422(9) . ?
S N 1.6383(10) . ?
S C11 1.7570(13) . ?
N C1 1.4363(15) . ?
N H1N 0.8328 . ?
C1 C5 1.4240(17) . ?
C1 C2 1.4295(17) . ?
C2 C3 1.4267(18) . ?
C2 H2 0.9500 . ?
C3 C4 1.4271(19) . ?
C3 H3 0.9500 . ?
C4 C5 1.4264(18) . ?
C4 H4 0.9500 . ?
C5 H5 0.9500 . ?
C6 C7 1.418(2) . ?
C6 C10 1.420(2) . ?
C6 H6 0.9500 . ?
C7 C8 1.418(2) . ?
C7 H7 0.9500 . ?
C8 C9 1.414(2) . ?
C8 H8 0.9500 . ?
C9 C10 1.413(2) . ?
C9 H9 0.9500 . ?
C10 H10 0.9500 . ?
C11 H11A 0.9800 . ?
C11 H11B 0.9800 . ?
C11 H11C 0.9800 . ?
